data_2229812
loop_
_publ_author_name
'Cao, Shou-Ying'
'Zhou, Cheng-He'

_publ_section_title
;
 2,2',2'',2'''-[Pyridine-2,6-diylbis(methylenenitrilo)]tetraethanol
;
_journal_coeditor_code RK2270
_journal_issue 4
_journal_name_full 'Acta Crystallographica Section E'
_journal_page_first o1003
_journal_paper_doi 10.1107/S1600536811010919
_journal_volume 67
_journal_year 2011
_chemical_formula_iupac 'C15 H27 N3 O4'
_chemical_formula_moiety 'C15 H27 N3 O4'
_chemical_formula_sum 'C15 H27 N3 O4'
_chemical_formula_weight 313.40
_chemical_name_systematic
;
2,2',2'',2'''-[Pyridine-2,6-diylbis(methylenenitrilo)]tetraethanol
;
_space_group_IT_number 18
_symmetry_cell_setting orthorhombic
_symmetry_space_group_name_Hall 'P 2 2ab'
_symmetry_space_group_name_H-M 'P 21 21 2'
_atom_sites_solution_hydrogens geom
_atom_sites_solution_primary direct
_atom_sites_solution_secondary difmap
_audit_creation_method SHELXL97
_cell_angle_alpha 90.00
_cell_angle_beta 90.00
_cell_angle_gamma 90.00
_cell_formula_units_Z 2
_cell_length_a 9.145(6)
_cell_length_b 10.716(7)
_cell_length_c 8.292(5)
_cell_measurement_reflns_used 2637
_cell_measurement_temperature 298(2)
_cell_measurement_theta_max 27.097
_cell_measurement_theta_min 2.457
_cell_volume 812.6(9)
_computing_cell_refinement '<i>SAINT</i> (Bruker, 2000)'
_computing_data_collection '<i>SMART</i> (Bruker, 2000)'
_computing_data_reduction '<i>SAINT</i> (Bruker, 2000)'
_computing_molecular_graphics '<i>SHELXTL</i>  (Sheldrick, 2008)'
_computing_publication_material '<i>SHELXTL</i>  (Sheldrick, 2008)'
_computing_structure_refinement '<i>SHELXL97</i> (Sheldrick, 2008)'
_computing_structure_solution '<i>SHELXS97</i> (Sheldrick, 2008)'
_diffrn_ambient_temperature 298(2)
_diffrn_measured_fraction_theta_full 1.000
_diffrn_measured_fraction_theta_max 1.000
_diffrn_measurement_device_type 'Bruker SMART APEX'
_diffrn_measurement_method '\f-- and \w--scans'
_diffrn_radiation_monochromator graphite
_diffrn_radiation_source 'fine-focus sealed tube'
_diffrn_radiation_type MoK\a
_diffrn_radiation_wavelength 0.71073
_diffrn_reflns_av_R_equivalents 0.0212
_diffrn_reflns_av_sigmaI/netI 0.0208
_diffrn_reflns_limit_h_max 8
_diffrn_reflns_limit_h_min -11
_diffrn_reflns_limit_k_max 12
_diffrn_reflns_limit_k_min -9
_diffrn_reflns_limit_l_max 8
_diffrn_reflns_limit_l_min -10
_diffrn_reflns_number 4239
_diffrn_reflns_theta_full 25.49
_diffrn_reflns_theta_max 25.49
_diffrn_reflns_theta_min 2.46
_exptl_absorpt_coefficient_mu 0.093
_exptl_absorpt_correction_type none
_exptl_crystal_colour colourless
_exptl_crystal_density_diffrn 1.281
_exptl_crystal_density_method 'not measured'
_exptl_crystal_description block
_exptl_crystal_F_000 340
_exptl_crystal_size_max 0.45
_exptl_crystal_size_mid 0.45
_exptl_crystal_size_min 0.45
_refine_diff_density_max 0.135
_refine_diff_density_min -0.165
_refine_ls_extinction_coef 0.105(9)
_refine_ls_extinction_expression Fc^*^=kFc[1+0.001xFc^2^\l^3^/sin(2\q)]^-1/4^
_refine_ls_extinction_method SHELXL
_refine_ls_goodness_of_fit_ref 1.079
_refine_ls_hydrogen_treatment constr
_refine_ls_matrix_type full
_refine_ls_number_parameters 104
_refine_ls_number_reflns 1511
_refine_ls_number_restraints 1
_refine_ls_restrained_S_all 1.081
_refine_ls_R_factor_all 0.0382
_refine_ls_R_factor_gt 0.0361
_refine_ls_shift/su_max 0.000
_refine_ls_shift/su_mean 0.000
_refine_ls_structure_factor_coef Fsqd
_refine_ls_weighting_details 'calc w=1/[\s^2^(Fo^2^)+(0.0466P)^2^+0.1402P] where P=(Fo^2^+2Fc^2^)/3'
_refine_ls_weighting_scheme calc
_refine_ls_wR_factor_gt 0.0963
_refine_ls_wR_factor_ref 0.0981
_reflns_number_gt 1441
_reflns_number_total 1511
_reflns_threshold_expression >2\s(I)
_cod_data_source_file rk2270.cif
_cod_data_source_block I
_cod_database_code 2229812
_cod_database_fobs_code 2229812

loop_
_symmetry_equiv_pos_as_xyz
'x, y, z'
'-x, -y, z'
'-x+1/2, y+1/2, -z'
'x+1/2, -y+1/2, -z'

loop_
_atom_site_type_symbol
_atom_site_label
_atom_site_fract_x
_atom_site_fract_y
_atom_site_fract_z
_atom_site_U_iso_or_equiv
_atom_site_adp_type
_atom_site_calc_flag
_atom_site_refinement_flags
_atom_site_occupancy
_atom_site_disorder_assembly
_atom_site_disorder_group
C C1 0.0000 1.0000 0.8502(3) 0.0603(7) Uani d S 1 . .
H H1 0.0000 1.0000 0.9624 0.072 Uiso calc SR 1 . .
C C2 0.0769(2) 0.91187(18) 0.7667(2) 0.0537(5) Uani d . 1 . .
H H2 0.1312 0.8520 0.8215 0.064 Uiso calc R 1 . .
C C3 0.07333(19) 0.91260(16) 0.6004(2) 0.0453(4) Uani d . 1 . .
C C4 0.1444(2) 0.81022(17) 0.5072(2) 0.0564(5) Uani d . 1 . .
H H4A 0.2346 0.7873 0.5610 0.068 Uiso calc R 1 . .
H H4B 0.0806 0.7379 0.5090 0.068 Uiso calc R 1 . .
C C5 0.29756(19) 0.93047(18) 0.3315(3) 0.0590(5) Uani d . 1 . .
H H5A 0.3889 0.8861 0.3158 0.071 Uiso calc R 1 . .
H H5B 0.3040 0.9755 0.4328 0.071 Uiso calc R 1 . .
C C6 0.2762(2) 1.02106(18) 0.1970(2) 0.0567(5) Uani d . 1 . .
H H6A 0.3634 1.0719 0.1855 0.068 Uiso calc R 1 . .
H H6B 0.2618 0.9757 0.0970 0.068 Uiso calc R 1 . .
C C7 0.2098(2) 0.72780(17) 0.2461(3) 0.0617(5) Uani d . 1 . .
H H7A 0.2738 0.6747 0.3093 0.074 Uiso calc R 1 . .
H H7B 0.2628 0.7520 0.1497 0.074 Uiso calc R 1 . .
C C8 0.0801(3) 0.65392(18) 0.1972(3) 0.0671(5) Uani d U 1 . .
H H8A 0.1129 0.5729 0.1595 0.081 Uiso calc R 1 . .
H H8B 0.0193 0.6403 0.2914 0.081 Uiso calc R 1 . .
N N1 0.0000 1.0000 0.5180(2) 0.0460(5) Uani d S 1 . .
N N2 0.17740(14) 0.84064(12) 0.34005(17) 0.0443(4) Uani d . 1 . .
O O1 0.15472(15) 1.09903(12) 0.22517(18) 0.0608(4) Uani d . 1 . .
H H1A 0.0944 1.0617 0.2802 0.091 Uiso calc R 1 . .
O O2 -0.0051(2) 0.70862(16) 0.0769(2) 0.0867(5) Uani d U 1 . .
H H2A -0.0531 0.7659 0.1157 0.130 Uiso calc R 1 . .

loop_
_atom_site_aniso_label
_atom_site_aniso_U_11
_atom_site_aniso_U_22
_atom_site_aniso_U_33
_atom_site_aniso_U_12
_atom_site_aniso_U_13
_atom_site_aniso_U_23
C1 0.0685(17) 0.0814(19) 0.0309(11) -0.0226(16) 0.000 0.000
C2 0.0567(10) 0.0636(11) 0.0408(9) -0.0147(9) -0.0090(8) 0.0123(8)
C3 0.0449(9) 0.0501(9) 0.0410(8) -0.0046(8) -0.0020(7) 0.0090(7)
C4 0.0620(11) 0.0540(10) 0.0533(11) 0.0119(9) -0.0016(9) 0.0147(8)
C5 0.0383(9) 0.0654(11) 0.0734(12) 0.0017(8) -0.0028(9) 0.0111(10)
C6 0.0450(9) 0.0621(11) 0.0631(11) -0.0064(8) 0.0069(9) 0.0084(10)
C7 0.0612(11) 0.0542(10) 0.0696(12) 0.0205(10) 0.0148(10) 0.0044(9)
C8 0.0867(14) 0.0460(10) 0.0687(12) 0.0053(10) 0.0155(10) -0.0064(9)
N1 0.0536(11) 0.0513(11) 0.0333(9) 0.0073(10) 0.000 0.000
N2 0.0406(7) 0.0433(7) 0.0491(8) 0.0064(6) 0.0038(6) 0.0053(6)
O1 0.0550(8) 0.0577(7) 0.0697(9) 0.0026(6) 0.0056(6) 0.0142(7)
O2 0.0996(12) 0.0797(11) 0.0807(10) 0.0185(9) -0.0140(10) -0.0251(8)

loop_
_atom_type_symbol
_atom_type_description
_atom_type_scat_dispersion_real
_atom_type_scat_dispersion_imag
_atom_type_scat_source
C C 0.0033 0.0016 'International Tables Vol C Tables 4.2.6.8 and 6.1.1.4'
H H 0.0000 0.0000 'International Tables Vol C Tables 4.2.6.8 and 6.1.1.4'
N N 0.0061 0.0033 'International Tables Vol C Tables 4.2.6.8 and 6.1.1.4'
O O 0.0106 0.0060 'International Tables Vol C Tables 4.2.6.8 and 6.1.1.4'

loop_
_geom_angle_atom_site_label_1
_geom_angle_atom_site_label_2
_geom_angle_atom_site_label_3
_geom_angle_site_symmetry_1
_geom_angle_site_symmetry_3
_geom_angle
_geom_angle_publ_flag
C2 C1 C2 2_575 . 119.1(2) ?
C2 C1 H1 2_575 . 120.5 ?
C2 C1 H1 . . 120.5 ?
C1 C2 C3 . . 119.4(2) ?
C1 C2 H2 . . 120.3 ?
C3 C2 H2 . . 120.3 ?
N1 C3 C2 . . 121.73(18) ?
N1 C3 C4 . . 117.91(15) ?
C2 C3 C4 . . 120.25(18) ?
N2 C4 C3 . . 114.79(14) ?
N2 C4 H4A . . 108.6 ?
C3 C4 H4A . . 108.6 ?
N2 C4 H4B . . 108.6 ?
C3 C4 H4B . . 108.6 ?
H4A C4 H4B . . 107.5 ?
N2 C5 C6 . . 111.48(16) ?
N2 C5 H5A . . 109.3 ?
C6 C5 H5A . . 109.3 ?
N2 C5 H5B . . 109.3 ?
C6 C5 H5B . . 109.3 ?
H5A C5 H5B . . 108.0 ?
O1 C6 C5 . . 111.42(17) ?
O1 C6 H6A . . 109.3 ?
C5 C6 H6A . . 109.3 ?
O1 C6 H6B . . 109.3 ?
C5 C6 H6B . . 109.3 ?
H6A C6 H6B . . 108.0 ?
N2 C7 C8 . . 115.04(16) ?
N2 C7 H7A . . 108.5 ?
C8 C7 H7A . . 108.5 ?
N2 C7 H7B . . 108.5 ?
C8 C7 H7B . . 108.5 ?
H7A C7 H7B . . 107.5 ?
O2 C8 C7 . . 114.72(18) ?
O2 C8 H8A . . 108.6 ?
C7 C8 H8A . . 108.6 ?
O2 C8 H8B . . 108.6 ?
C7 C8 H8B . . 108.6 ?
H8A C8 H8B . . 107.6 ?
C3 N1 C3 2_575 . 118.6(2) ?
C4 N2 C5 . . 110.45(16) ?
C4 N2 C7 . . 111.27(14) ?
C5 N2 C7 . . 111.38(15) ?
C6 O1 H1A . . 109.5 ?
C8 O2 H2A . . 109.5 ?

loop_
_geom_bond_atom_site_label_1
_geom_bond_atom_site_label_2
_geom_bond_site_symmetry_2
_geom_bond_distance
_geom_bond_publ_flag
C1 C2 2_575 1.366(2) ?
C1 C2 . 1.366(2) ?
C1 H1 . 0.9300 ?
C2 C3 . 1.380(3) ?
C2 H2 . 0.9300 ?
C3 N1 . 1.339(2) ?
C3 C4 . 1.491(3) ?
C4 N2 . 1.455(2) ?
C4 H4A . 0.9700 ?
C4 H4B . 0.9700 ?
C5 N2 . 1.463(2) ?
C5 C6 . 1.491(3) ?
C5 H5A . 0.9700 ?
C5 H5B . 0.9700 ?
C6 O1 . 1.410(2) ?
C6 H6A . 0.9700 ?
C6 H6B . 0.9700 ?
C7 N2 . 1.469(2) ?
C7 C8 . 1.482(3) ?
C7 H7A . 0.9700 ?
C7 H7B . 0.9700 ?
C8 O2 . 1.395(3) ?
C8 H8A . 0.9700 ?
C8 H8B . 0.9700 ?
N1 C3 2_575 1.339(2) ?
O1 H1A . 0.8200 ?
O2 H2A . 0.8200 ?

loop_
_geom_hbond_atom_site_label_D
_geom_hbond_atom_site_label_H
_geom_hbond_atom_site_label_A
_geom_hbond_site_symmetry_A
_geom_hbond_distance_DH
_geom_hbond_distance_HA
_geom_hbond_distance_DA
_geom_hbond_angle_DHA
O2 H2A O1 2_575 0.82 1.94 2.762(2) 175
O1 H1A N2 2_575 0.82 2.74 3.248(2) 122
O1 H1A N2 . 0.82 2.54 2.935(2) 111
O1 H1A N1 . 0.82 2.25 3.004(2) 153

loop_
_geom_torsion_atom_site_label_1
_geom_torsion_atom_site_label_2
_geom_torsion_atom_site_label_3
_geom_torsion_atom_site_label_4
_geom_torsion_site_symmetry_1
_geom_torsion_site_symmetry_2
_geom_torsion_site_symmetry_3
_geom_torsion_site_symmetry_4
_geom_torsion
_geom_torsion_publ_flag
C2 C1 C2 C3 2_575 . . . -1.04(13) ?
C1 C2 C3 N1 . . . . 2.2(3) ?
C1 C2 C3 C4 . . . . -174.02(14) ?
N1 C3 C4 N2 . . . . 23.7(2) ?
C2 C3 C4 N2 . . . . -160.01(17) ?
N2 C5 C6 O1 . . . . 66.6(2) ?
N2 C7 C8 O2 . . . . 71.9(2) ?
C2 C3 N1 C3 . . . 2_575 -1.09(13) ?
C4 C3 N1 C3 . . . 2_575 175.19(18) ?
C3 C4 N2 C5 . . . . 70.9(2) ?
C3 C4 N2 C7 . . . . -164.87(16) ?
C6 C5 N2 C4 . . . . -143.71(17) ?
C6 C5 N2 C7 . . . . 92.11(19) ?
C8 C7 N2 C4 . . . . 77.8(2) ?
C8 C7 N2 C5 . . . . -158.52(17) ?
